data_7233209
loop_
_publ_author_name
'Arkhipov, Sergey G.'
'Sherin, Peter S.'
'Kiryutin, Alexey S.'
'Lazarenko, Vladimir A.'
'Tantardini, Christian'

_publ_section_title
;
 The role of S-bond in tenoxicam keto--enolic tautomerization
;
_journal_issue 36
_journal_name_full CrystEngComm
_journal_page_first 5392
_journal_paper_doi 10.1039/C9CE00874H
_journal_volume 21
_journal_year 2019
_chemical_absolute_configuration syn
_chemical_formula_moiety 'C13 H11 N3 O4 S2, 2(C H Cl3)'
_chemical_formula_sum 'C15 H13 Cl6 N3 O4 S2'
_chemical_formula_weight 576.10
_chemical_name_common 'tenoxicam chloroform II solvate'
_chemical_properties_physical Heat-sensitive
_space_group_crystal_system orthorhombic
_space_group_IT_number 19
_space_group_name_Hall 'P 2ac 2ab'
_space_group_name_H-M_alt 'P 21 21 21'
_symmetry_space_group_name_Hall 'P 2ac 2ab'
_symmetry_space_group_name_H-M 'P 21 21 21'
_atom_sites_solution_hydrogens geom
_audit_creation_date 2019-03-18
_audit_creation_method
;
Olex2 1.2
(compiled 2018.05.18 svn.r3508 for OlexSys, GUI svn.r5497)
;
_audit_update_record
;
2019-07-04 deposited with the CCDC.    2019-07-12 downloaded from the CCDC.
;
_cell_angle_alpha 90
_cell_angle_beta 90
_cell_angle_gamma 90
_cell_formula_units_Z 8
_cell_length_a 9.5960(19)
_cell_length_b 16.740(3)
_cell_length_c 28.301(6)
_cell_measurement_reflns_used 600
_cell_measurement_temperature 100.0(10)
_cell_measurement_theta_max 62.03
_cell_measurement_theta_min 3.156
_cell_volume 4546.2(16)
_computing_molecular_graphics 'Olex2 (Dolomanov et al., 2009)'
_computing_publication_material 'Olex2 (Dolomanov et al., 2009)'
_computing_structure_refinement 'ShelXL (Sheldrick, 2015)'
_computing_structure_solution 'ShelXT (Sheldrick, 2015)'
_diffrn_ambient_temperature 100(2)
_diffrn_measured_fraction_theta_full 0.970
_diffrn_measured_fraction_theta_max 0.963
_diffrn_measurement_device_type 'Rayonix SX165 CCD'
_diffrn_measurement_method /f
_diffrn_radiation_type synchrotron
_diffrn_radiation_wavelength 0.7937
_diffrn_reflns_av_R_equivalents 0.0638
_diffrn_reflns_av_unetI/netI 0.0540
_diffrn_reflns_Laue_measured_fraction_full 0.970
_diffrn_reflns_Laue_measured_fraction_max 0.963
_diffrn_reflns_limit_h_max 11
_diffrn_reflns_limit_h_min -11
_diffrn_reflns_limit_k_max 21
_diffrn_reflns_limit_k_min -21
_diffrn_reflns_limit_l_max 36
_diffrn_reflns_limit_l_min -36
_diffrn_reflns_number 38347
_diffrn_reflns_point_group_measured_fraction_full 0.967
_diffrn_reflns_point_group_measured_fraction_max 0.959
_diffrn_reflns_theta_full 28.439
_diffrn_reflns_theta_max 31.009
_diffrn_reflns_theta_min 1.873
_exptl_absorpt_coefficient_mu 1.332
_exptl_absorpt_correction_T_max 1
_exptl_absorpt_correction_T_min 0.759
_exptl_absorpt_correction_type multi-scan
_exptl_absorpt_process_details 'XDS (Kabsch, 2010)'
_exptl_crystal_colour 'clear light yellow'
_exptl_crystal_colour_lustre clear
_exptl_crystal_colour_modifier light
_exptl_crystal_colour_primary yellow
_exptl_crystal_density_diffrn 1.683
_exptl_crystal_description needle
_exptl_crystal_F_000 2320
_exptl_crystal_recrystallization_method 'Re-crystallisation from solvent: chloroform under -18 ?'
_exptl_crystal_size_max 0.1
_exptl_crystal_size_mid 0.03
_exptl_crystal_size_min 0.03
_refine_diff_density_max 1.216
_refine_diff_density_min -0.889
_refine_diff_density_rms 0.118
_refine_ls_extinction_method none
_refine_ls_goodness_of_fit_ref 1.030
_refine_ls_hydrogen_treatment constr
_refine_ls_matrix_type full
_refine_ls_number_parameters 552
_refine_ls_number_reflns 10006
_refine_ls_number_restraints 0
_refine_ls_restrained_S_all 1.030
_refine_ls_R_factor_all 0.0869
_refine_ls_R_factor_gt 0.0636
_refine_ls_shift/su_max 0.000
_refine_ls_shift/su_mean 0.000
_refine_ls_structure_factor_coef Fsqd
_refine_ls_weighting_details 'w=1/[\s^2^(Fo^2^)+(0.0875P)^2^+11.7036P] where P=(Fo^2^+2Fc^2^)/3'
_refine_ls_weighting_scheme calc
_refine_ls_wR_factor_gt 0.1623
_refine_ls_wR_factor_ref 0.1783
_reflns_Friedel_coverage 0.792
_reflns_Friedel_fraction_full 0.962
_reflns_Friedel_fraction_max 0.955
_reflns_number_gt 7832
_reflns_number_total 10006
_reflns_threshold_expression 'I > 2\s(I)'
_cod_data_source_file c9ce00874h2.cif
_cod_data_source_block tnx_chcl3_II
_cod_depositor_comments 'Adding full bibliography for 7233208--7233213.cif.'
_cod_database_code 7233209
_shelx_shelxl_version_number 2017/1
_shelx_space_group_comment
;
The symmetry employed for this shelxl refinement is uniquely defined
by the following loop, which should always be used as a source of
symmetry information in preference to the above space-group names.
They are only intended as comments.
;
_shelx_estimated_absorpt_t_max 0.961
_shelx_estimated_absorpt_t_min 0.878
_olex2_refinement_description
;
1. Fixed Uiso
 At 1.2 times of:
  All C(H) groups, All N(H) groups
 At 1.5 times of:
  All C(H,H,H) groups
2. Others
 Fixed Sof: C15A(0.5) H15A(0.5) C1(0.5) H1(0.5)
3.a Ternary CH refined with riding coordinates:
 C14B(H14B), C14A(H14A), C15B(H15B), C15A(H15A), C1(H1)
3.b Aromatic/amide H refined with riding coordinates:
 N2B(H2B), N2A(H2A), N1B(H1B), N1A(H1A), C4A(H4A), C4B(H4B), C2B(H2BA),
 C11B(H11B), C11A(H11A), C3A(H3A), C3B(H3B), C1B(H1BA), C12B(H12B), C1A(H1AA),
 C2A(H2AA), C12A(H12A)
3.c Idealised Me refined as rotating group:
 C13A(H13D,H13E,H13F), C13B(H13A,H13B,H13C)
;
_olex2_submission_special_instructions 'No special instructions were received'

loop_
_space_group_symop_operation_xyz
'x, y, z'
'-x+1/2, -y, z+1/2'
'-x, y+1/2, -z+1/2'
'x+1/2, -y+1/2, -z'

loop_
_atom_site_label
_atom_site_type_symbol
_atom_site_fract_x
_atom_site_fract_y
_atom_site_fract_z
_atom_site_U_iso_or_equiv
_atom_site_adp_type
_atom_site_occupancy
_atom_site_site_symmetry_order
_atom_site_calc_flag
_atom_site_refinement_flags_posn
_atom_site_refinement_flags_occupancy
_atom_site_disorder_assembly
_atom_site_disorder_group
S1B S 1.0592(2) 0.86244(12) 0.91204(6) 0.0305(4) Uani 1 1 d . . . .
S1A S 1.4248(2) 0.70239(13) 0.59746(6) 0.0328(5) Uani 1 1 d . . . .
S2B S 1.4046(2) 0.70885(13) 0.91372(7) 0.0352(5) Uani 1 1 d . . . .
Cl3B Cl 1.4729(3) 0.58646(14) 0.72999(7) 0.0434(5) Uani 1 1 d . . . .
Cl2B Cl 1.5351(3) 0.49301(13) 0.81405(8) 0.0429(5) Uani 1 1 d . . . .
S2A S 1.0592(3) 0.83938(14) 0.60731(7) 0.0363(5) Uani 1 1 d . . . .
Cl5B Cl 1.1336(3) 0.61259(14) 0.99301(9) 0.0452(6) Uani 1 1 d . . . .
Cl1B Cl 1.6294(3) 0.65681(13) 0.80670(8) 0.0421(5) Uani 1 1 d . . . .
Cl4B Cl 1.2008(4) 0.44850(16) 1.01134(10) 0.0588(7) Uani 1 1 d . . . .
Cl6B Cl 1.2202(3) 0.50990(18) 0.91624(9) 0.0591(7) Uani 1 1 d . . . .
Cl5A Cl 0.8286(3) 0.47568(18) 1.01159(11) 0.0619(8) Uani 1 1 d . . . .
Cl3A Cl 1.1872(3) 0.4662(2) 0.78946(11) 0.0679(9) Uani 1 1 d . . . .
Cl1A Cl 0.9591(4) 0.4680(2) 0.72441(12) 0.0866(13) Uani 1 1 d . . . .
Cl6A Cl 0.5613(4) 0.3995(3) 1.00345(10) 0.0807(11) Uani 1 1 d . . . .
Cl4A Cl 0.6350(4) 0.5258(2) 0.93882(10) 0.0737(9) Uani 1 1 d . . . .
Cl2A Cl 0.9350(4) 0.5404(2) 0.81818(15) 0.0870(12) Uani 1 1 d . . . .
O3B O 1.1050(7) 0.9291(3) 0.88429(19) 0.0337(13) Uani 1 1 d . . . .
O2A O 1.2030(7) 0.8371(4) 0.70180(19) 0.0340(13) Uani 1 1 d . . . .
O1A O 1.6297(6) 0.7914(4) 0.71911(18) 0.0328(13) Uani 1 1 d . . . .
O1B O 0.8614(7) 0.7756(4) 0.78863(19) 0.0359(14) Uani 1 1 d . . . .
O4A O 1.5056(7) 0.6956(4) 0.55517(18) 0.0384(14) Uani 1 1 d . . . .
O4B O 0.9746(7) 0.8773(4) 0.95278(19) 0.0352(13) Uani 1 1 d . . . .
O3A O 1.3901(7) 0.6314(3) 0.6230(2) 0.0349(14) Uani 1 1 d . . . .
O2B O 1.2709(7) 0.7027(4) 0.81762(19) 0.0360(13) Uani 1 1 d . . . .
N2B N 1.0591(8) 0.7127(4) 0.7616(2) 0.0320(15) Uani 1 1 d . . . .
H2B H 1.147010 0.702248 0.767872 0.038 Uiso 1 1 calc R . . .
N3A N 1.5035(8) 0.7629(4) 0.6333(2) 0.0306(15) Uani 1 1 d . . . .
N2A N 1.4262(8) 0.8334(4) 0.7532(2) 0.0302(15) Uani 1 1 d . . . .
H2A H 1.334901 0.831050 0.750785 0.036 Uiso 1 1 calc R . . .
N3B N 0.9782(8) 0.8003(4) 0.8772(2) 0.0319(15) Uani 1 1 d . . . .
N1B N 0.8759(8) 0.7007(4) 0.7069(2) 0.0329(15) Uani 1 1 d . . . .
H1B H 0.823979 0.728597 0.726546 0.039 Uiso 1 1 calc R . . .
N1A N 1.6160(8) 0.8627(4) 0.8024(2) 0.0316(15) Uani 1 1 d . . . .
H1A H 1.669879 0.837497 0.782144 0.038 Uiso 1 1 calc R . . .
C8A C 1.2835(9) 0.8106(5) 0.6690(3) 0.0295(17) Uani 1 1 d . . . .
C6A C 1.5020(9) 0.8031(5) 0.7157(2) 0.0277(16) Uani 1 1 d . . . .
C6B C 0.9843(10) 0.7537(5) 0.7961(3) 0.0343(19) Uani 1 1 d . . . .
C7A C 1.4218(9) 0.7904(5) 0.6734(3) 0.0298(17) Uani 1 1 d . . . .
C5A C 1.4781(9) 0.8667(5) 0.7939(3) 0.0290(17) Uani 1 1 d . . . .
C4A C 1.3923(10) 0.9041(5) 0.8265(3) 0.0332(18) Uani 1 1 d . . . .
H4A H 1.294344 0.906203 0.821878 0.040 Uiso 1 1 calc R . . .
C4B C 1.0943(10) 0.6471(5) 0.6869(3) 0.0333(18) Uani 1 1 d . . . .
H4B H 1.190003 0.638808 0.693938 0.040 Uiso 1 1 calc R . . .
C2B C 0.8979(10) 0.6321(5) 0.6347(3) 0.0354(19) Uani 1 1 d . . . .
H2BA H 0.858859 0.611973 0.606245 0.042 Uiso 1 1 calc R . . .
C8B C 1.1944(9) 0.7373(5) 0.8472(3) 0.0314(18) Uani 1 1 d . . . .
C10B C 1.2048(10) 0.8057(5) 0.9279(3) 0.0319(18) Uani 1 1 d . . . .
C10A C 1.2711(10) 0.7525(5) 0.5852(3) 0.0324(18) Uani 1 1 d . . . .
C9A C 1.2194(10) 0.7992(5) 0.6219(3) 0.0325(18) Uani 1 1 d . . . .
C11B C 1.2864(10) 0.8097(5) 0.9694(3) 0.0336(19) Uani 1 1 d . . . .
H11B H 1.266877 0.843063 0.995770 0.040 Uiso 1 1 calc R . . .
C11A C 1.1823(10) 0.7528(5) 0.5455(3) 0.0350(19) Uani 1 1 d . . . .
H11A H 1.202738 0.725562 0.516855 0.042 Uiso 1 1 calc R . . .
C9B C 1.2555(9) 0.7545(5) 0.8949(3) 0.0312(18) Uani 1 1 d . . . .
C5B C 1.0089(10) 0.6868(5) 0.7185(3) 0.0334(19) Uani 1 1 d . . . .
C7B C 1.0603(9) 0.7650(5) 0.8396(3) 0.0298(17) Uani 1 1 d . . . .
C3A C 1.4532(10) 0.9383(5) 0.8661(3) 0.0342(19) Uani 1 1 d . . . .
H3A H 1.395172 0.964196 0.888630 0.041 Uiso 1 1 calc R . . .
C3B C 1.0382(10) 0.6196(5) 0.6449(3) 0.0355(19) Uani 1 1 d . . . .
H3B H 1.095601 0.592112 0.622887 0.043 Uiso 1 1 calc R . . .
C1B C 0.8169(10) 0.6734(5) 0.6658(3) 0.0351(19) Uani 1 1 d . . . .
H1BA H 0.721326 0.683060 0.659161 0.042 Uiso 1 1 calc R . . .
C14B C 1.4963(11) 0.5895(6) 0.7924(3) 0.038(2) Uani 1 1 d . . . .
H14B H 1.407670 0.608307 0.807319 0.045 Uiso 1 1 calc R . . .
C12B C 1.3966(10) 0.7590(5) 0.9664(3) 0.037(2) Uani 1 1 d . . . .
H12B H 1.462690 0.752098 0.991024 0.044 Uiso 1 1 calc R . . .
C1A C 1.6741(10) 0.8962(5) 0.8411(3) 0.036(2) Uani 1 1 d . . . .
H1AA H 1.771899 0.892186 0.845745 0.044 Uiso 1 1 calc R . . .
C2A C 1.5940(10) 0.9362(5) 0.8739(3) 0.036(2) Uani 1 1 d . . . .
H2AA H 1.634649 0.961050 0.900748 0.043 Uiso 1 1 calc R . . .
C12A C 1.0647(11) 0.7961(6) 0.5524(3) 0.039(2) Uani 1 1 d . . . .
H12A H 0.993329 0.801895 0.529358 0.046 Uiso 1 1 calc R . . .
C13A C 1.5919(10) 0.8269(5) 0.6112(3) 0.036(2) Uani 1 1 d . . . .
H13D H 1.640236 0.804954 0.583557 0.054 Uiso 1 1 calc GR . . .
H13E H 1.660596 0.845874 0.634194 0.054 Uiso 1 1 calc GR . . .
H13F H 1.532514 0.871485 0.601300 0.054 Uiso 1 1 calc GR . . .
C13B C 0.8821(10) 0.7421(6) 0.9012(3) 0.0371(19) Uani 1 1 d . . . .
H13A H 0.937076 0.699342 0.915801 0.056 Uiso 1 1 calc GR . . .
H13B H 0.818259 0.719091 0.877879 0.056 Uiso 1 1 calc GR . . .
H13C H 0.828364 0.769898 0.925657 0.056 Uiso 1 1 calc GR . . .
C14A C 1.0083(12) 0.4642(7) 0.7848(4) 0.052(3) Uani 1 1 d . . . .
H14A H 0.975020 0.412149 0.798033 0.063 Uiso 1 1 calc R . . .
C15B C 1.2412(11) 0.5328(6) 0.9765(3) 0.041(2) Uani 1 1 d . . . .
H15B H 1.340502 0.548144 0.982230 0.049 Uiso 1 1 calc R . . .
C15A C 0.6988(19) 0.4507(11) 0.9718(6) 0.036(4) Uani 0.5 1 d . P A 2
H15A H 0.740114 0.411090 0.949332 0.043 Uiso 0.5 1 calc R P A 2
C1 C 0.652(3) 0.4775(15) 0.9989(8) 0.059(6) Uani 0.5 1 d . P A 1
H1 H 0.610874 0.516447 1.021680 0.071 Uiso 0.5 1 calc R P A 1

loop_
_atom_site_aniso_label
_atom_site_aniso_U_11
_atom_site_aniso_U_22
_atom_site_aniso_U_33
_atom_site_aniso_U_23
_atom_site_aniso_U_13
_atom_site_aniso_U_12
S1B 0.0366(12) 0.0342(10) 0.0206(8) -0.0006(7) 0.0003(8) 0.0000(8)
S1A 0.0441(13) 0.0332(10) 0.0212(8) -0.0033(7) -0.0016(8) 0.0011(9)
S2B 0.0401(13) 0.0365(10) 0.0289(9) 0.0002(8) -0.0056(8) 0.0023(9)
Cl3B 0.0561(15) 0.0453(12) 0.0288(9) -0.0020(9) -0.0037(9) 0.0001(11)
Cl2B 0.0545(15) 0.0317(10) 0.0425(11) 0.0041(9) -0.0069(10) 0.0015(10)
S2A 0.0436(13) 0.0398(11) 0.0255(9) -0.0013(8) -0.0070(9) 0.0050(10)
Cl5B 0.0513(15) 0.0370(11) 0.0474(12) 0.0012(9) 0.0071(11) 0.0035(10)
Cl1B 0.0505(14) 0.0358(11) 0.0400(11) -0.0012(9) -0.0079(10) -0.0011(10)
Cl4B 0.077(2) 0.0396(13) 0.0600(16) 0.0115(11) 0.0131(14) 0.0081(13)
Cl6B 0.080(2) 0.0587(15) 0.0383(12) -0.0126(11) 0.0045(12) -0.0115(14)
Cl5A 0.0563(18) 0.0606(16) 0.0688(17) -0.0152(14) -0.0237(14) 0.0041(13)
Cl3A 0.0536(18) 0.091(2) 0.0590(16) -0.0236(15) 0.0022(13) 0.0045(16)
Cl1A 0.103(3) 0.097(3) 0.0591(17) 0.0394(17) -0.0367(18) -0.051(2)
Cl6A 0.063(2) 0.141(3) 0.0385(13) 0.0006(16) 0.0000(13) -0.031(2)
Cl4A 0.082(2) 0.094(2) 0.0446(14) -0.0032(15) -0.0170(14) 0.0044(19)
Cl2A 0.087(3) 0.068(2) 0.106(3) 0.0171(19) 0.037(2) 0.0295(19)
O3B 0.044(4) 0.031(3) 0.026(3) 0.002(2) 0.002(2) 0.001(3)
O2A 0.039(4) 0.041(3) 0.022(3) -0.005(2) 0.000(2) 0.003(3)
O1A 0.038(4) 0.038(3) 0.023(2) -0.003(2) -0.001(2) 0.003(3)
O1B 0.036(4) 0.046(4) 0.025(3) -0.006(2) -0.003(2) 0.007(3)
O4A 0.047(4) 0.048(4) 0.020(2) -0.006(2) 0.001(2) 0.005(3)
O4B 0.039(4) 0.045(3) 0.022(2) -0.004(2) 0.004(2) -0.004(3)
O3A 0.049(4) 0.028(3) 0.028(3) -0.002(2) -0.002(3) 0.000(3)
O2B 0.040(4) 0.042(3) 0.026(3) -0.003(3) -0.003(2) 0.005(3)
N2B 0.031(4) 0.041(4) 0.024(3) -0.005(3) 0.000(3) 0.001(3)
N3A 0.033(4) 0.036(4) 0.022(3) -0.001(3) 0.003(3) 0.001(3)
N2A 0.033(4) 0.036(4) 0.021(3) -0.004(3) -0.004(3) -0.003(3)
N3B 0.037(4) 0.035(4) 0.023(3) 0.001(3) 0.005(3) -0.002(3)
N1B 0.036(4) 0.039(4) 0.024(3) -0.006(3) -0.005(3) 0.006(3)
N1A 0.040(4) 0.031(3) 0.023(3) -0.004(3) -0.002(3) 0.002(3)
C8A 0.039(5) 0.026(4) 0.023(3) -0.004(3) -0.001(3) 0.002(3)
C6A 0.033(5) 0.028(4) 0.021(3) 0.000(3) 0.001(3) 0.004(3)
C6B 0.039(5) 0.041(5) 0.023(3) -0.002(3) 0.000(3) -0.002(4)
C7A 0.036(5) 0.033(4) 0.021(3) -0.001(3) 0.005(3) 0.002(4)
C5A 0.035(5) 0.032(4) 0.020(3) -0.003(3) -0.004(3) 0.001(3)
C4A 0.035(5) 0.038(4) 0.027(4) -0.003(3) 0.003(3) 0.003(4)
C4B 0.038(5) 0.035(4) 0.027(4) -0.001(3) 0.001(3) -0.001(4)
C2B 0.039(5) 0.039(5) 0.028(4) -0.004(3) 0.000(3) 0.003(4)
C8B 0.031(5) 0.039(4) 0.024(3) 0.004(3) 0.004(3) 0.004(4)
C10B 0.040(5) 0.032(4) 0.023(3) 0.002(3) 0.001(3) -0.006(4)
C10A 0.041(5) 0.033(4) 0.024(3) -0.003(3) 0.000(3) -0.001(4)
C9A 0.040(5) 0.036(4) 0.021(3) -0.004(3) 0.001(3) -0.003(4)
C11B 0.044(5) 0.031(4) 0.025(4) 0.000(3) -0.005(3) -0.006(4)
C11A 0.044(5) 0.037(4) 0.024(4) -0.003(3) -0.006(3) 0.005(4)
C9B 0.035(5) 0.033(4) 0.025(4) -0.001(3) -0.005(3) -0.002(4)
C5B 0.040(5) 0.037(5) 0.023(3) 0.004(3) -0.003(3) -0.001(4)
C7B 0.030(5) 0.033(4) 0.026(3) -0.003(3) 0.000(3) 0.003(3)
C3A 0.047(6) 0.035(4) 0.020(3) -0.006(3) -0.001(3) 0.000(4)
C3B 0.041(5) 0.034(4) 0.031(4) -0.001(3) 0.008(4) 0.001(4)
C1B 0.042(5) 0.041(5) 0.022(3) -0.002(3) -0.004(3) 0.005(4)
C14B 0.046(6) 0.042(5) 0.024(4) -0.001(3) 0.002(3) 0.008(4)
C12B 0.050(6) 0.035(4) 0.026(4) 0.000(3) -0.009(4) -0.004(4)
C1A 0.037(5) 0.042(5) 0.029(4) -0.008(3) -0.006(4) 0.003(4)
C2A 0.042(6) 0.040(5) 0.025(4) -0.007(3) -0.006(3) 0.002(4)
C12A 0.049(6) 0.041(5) 0.026(4) -0.001(3) -0.008(4) 0.004(4)
C13A 0.049(6) 0.036(4) 0.024(4) 0.005(3) 0.006(4) 0.000(4)
C13B 0.040(5) 0.045(5) 0.027(4) -0.002(3) 0.003(3) -0.008(4)
C14A 0.061(7) 0.047(6) 0.048(5) 0.013(4) -0.003(5) -0.022(5)
C15B 0.044(6) 0.040(5) 0.039(5) 0.001(4) 0.003(4) -0.002(4)
C15A 0.032(10) 0.038(9) 0.037(9) -0.007(7) -0.001(7) 0.004(8)
C1 0.071(16) 0.066(14) 0.040(10) -0.013(10) 0.014(11) -0.015(12)

loop_
_atom_type_symbol
_atom_type_description
_atom_type_scat_dispersion_real
_atom_type_scat_dispersion_imag
_atom_type_scat_source
C C 0.0050 0.0020 'International Tables Vol C Tables 4.2.6.8 and 6.1.1.4'
H H 0.0000 0.0000 'International Tables Vol C Tables 4.2.6.8 and 6.1.1.4'
Cl Cl 0.1750 0.1990 'International Tables Vol C Tables 4.2.6.8 and 6.1.1.4'
N N 0.0090 0.0040 'International Tables Vol C Tables 4.2.6.8 and 6.1.1.4'
O O 0.0150 0.0080 'International Tables Vol C Tables 4.2.6.8 and 6.1.1.4'
S S 0.1470 0.1550 'International Tables Vol C Tables 4.2.6.8 and 6.1.1.4'

loop_
_geom_angle_atom_site_label_1
_geom_angle_atom_site_label_2
_geom_angle_atom_site_label_3
_geom_angle
O3B S1B N3B 108.2(3)
O3B S1B C10B 108.6(4)
O4B S1B O3B 118.7(4)
O4B S1B N3B 109.1(4)
O4B S1B C10B 110.0(4)
N3B S1B C10B 100.9(4)
O4A S1A N3A 108.7(4)
O4A S1A C10A 109.4(4)
O3A S1A O4A 118.8(4)
O3A S1A N3A 108.2(4)
O3A S1A C10A 107.8(4)
N3A S1A C10A 102.7(4)
C9B S2B C12B 90.8(4)
C12A S2A C9A 91.5(4)
C6B N2B H2B 116.8
C5B N2B H2B 116.8
C5B N2B C6B 126.4(8)
C7A N3A S1A 115.8(6)
C7A N3A C13A 113.9(7)
C13A N3A S1A 116.5(5)
C6A N2A H2A 116.5
C5A N2A H2A 116.5
C5A N2A C6A 127.0(8)
C7B N3B S1B 116.4(6)
C7B N3B C13B 113.6(7)
C13B N3B S1B 115.7(5)
C5B N1B H1B 118.5
C5B N1B C1B 122.9(8)
C1B N1B H1B 118.5
C5A N1A H1A 119.0
C5A N1A C1A 122.0(8)
C1A N1A H1A 119.0
O2A C8A C7A 126.7(7)
O2A C8A C9A 116.4(8)
C7A C8A C9A 116.8(7)
O1A C6A N2A 121.0(7)
O1A C6A C7A 124.6(7)
N2A C6A C7A 114.3(7)
O1B C6B N2B 120.8(7)
O1B C6B C7B 125.5(8)
N2B C6B C7B 113.7(8)
C8A C7A N3A 121.8(7)
C8A C7A C6A 123.8(7)
C6A C7A N3A 114.1(7)
N2A C5A C4A 121.8(8)
N1A C5A N2A 119.1(7)
N1A C5A C4A 119.1(7)
C5A C4A H4A 120.8
C5A C4A C3A 118.4(9)
C3A C4A H4A 120.8
C5B C4B H4B 120.5
C3B C4B H4B 120.5
C3B C4B C5B 119.0(9)
C3B C2B H2BA 120.2
C1B C2B H2BA 120.2
C1B C2B C3B 119.6(8)
O2B C8B C9B 117.4(8)
O2B C8B C7B 126.5(8)
C7B C8B C9B 116.0(7)
C11B C10B S1B 129.0(7)
C9B C10B S1B 117.0(6)
C9B C10B C11B 113.8(8)
C9A C10A S1A 115.2(6)
C9A C10A C11A 112.2(8)
C11A C10A S1A 132.6(7)
C8A C9A S2A 122.3(6)
C10A C9A S2A 110.9(6)
C10A C9A C8A 126.7(8)
C10B C11B H11B 124.8
C12B C11B C10B 110.4(8)
C12B C11B H11B 124.8
C10A C11A H11A 123.5
C12A C11A C10A 113.0(7)
C12A C11A H11A 123.5
C8B C9B S2B 121.5(6)
C10B C9B S2B 111.6(6)
C10B C9B C8B 126.9(8)
N2B C5B C4B 121.0(8)
N1B C5B N2B 119.7(8)
N1B C5B C4B 119.3(8)
C6B C7B N3B 113.9(7)
C8B C7B N3B 121.8(7)
C8B C7B C6B 123.9(7)
C4A C3A H3A 118.9
C2A C3A C4A 122.3(8)
C2A C3A H3A 118.9
C4B C3B C2B 120.2(8)
C4B C3B H3B 119.9
C2B C3B H3B 119.9
N1B C1B H1BA 120.6
C2B C1B N1B 118.8(9)
C2B C1B H1BA 120.6
Cl3B C14B H14B 108.7
Cl2B C14B Cl3B 110.1(5)
Cl2B C14B H14B 108.7
Cl1B C14B Cl3B 109.8(5)
Cl1B C14B Cl2B 110.8(5)
Cl1B C14B H14B 108.7
S2B C12B H12B 123.3
C11B C12B S2B 113.4(6)
C11B C12B H12B 123.3
N1A C1A H1AA 119.4
N1A C1A C2A 121.1(9)
C2A C1A H1AA 119.4
C3A C2A C1A 117.0(8)
C3A C2A H2AA 121.5
C1A C2A H2AA 121.5
S2A C12A H12A 123.8
C11A C12A S2A 112.4(6)
C11A C12A H12A 123.8
N3A C13A H13D 109.5
N3A C13A H13E 109.5
N3A C13A H13F 109.5
H13D C13A H13E 109.5
H13D C13A H13F 109.5
H13E C13A H13F 109.5
N3B C13B H13A 109.5
N3B C13B H13B 109.5
N3B C13B H13C 109.5
H13A C13B H13B 109.5
H13A C13B H13C 109.5
H13B C13B H13C 109.5
Cl3A C14A Cl1A 109.7(6)
Cl3A C14A Cl2A 110.3(6)
Cl3A C14A H14A 107.9
Cl1A C14A H14A 107.9
Cl2A C14A Cl1A 112.9(7)
Cl2A C14A H14A 107.9
Cl5B C15B Cl4B 109.3(5)
Cl5B C15B Cl6B 111.0(6)
Cl5B C15B H15B 108.9
Cl4B C15B H15B 108.9
Cl6B C15B Cl4B 110.0(5)
Cl6B C15B H15B 108.9
Cl5A C15A Cl6A 108.4(10)
Cl5A C15A H15A 106.8
Cl6A C15A H15A 106.8
Cl4A C15A Cl5A 116.3(11)
Cl4A C15A Cl6A 111.3(10)
Cl4A C15A H15A 106.8
Cl5A C1 Cl4A 106.3(12)
Cl5A C1 H1 105.5
Cl6A C1 Cl5A 120.7(17)
Cl6A C1 Cl4A 112.3(13)
Cl6A C1 H1 105.5
Cl4A C1 H1 105.5

loop_
_geom_bond_atom_site_label_1
_geom_bond_atom_site_label_2
_geom_bond_distance
S1B O3B 1.434(6)
S1B O4B 1.432(6)
S1B N3B 1.630(7)
S1B C10B 1.748(10)
S1A O4A 1.431(6)
S1A O3A 1.430(6)
S1A N3A 1.621(7)
S1A C10A 1.732(9)
S2B C9B 1.707(9)
S2B C12B 1.712(9)
Cl3B C14B 1.781(8)
Cl2B C14B 1.767(10)
S2A C9A 1.728(10)
S2A C12A 1.716(9)
Cl5B C15B 1.752(10)
Cl1B C14B 1.750(11)
Cl4B C15B 1.766(10)
Cl6B C15B 1.759(10)
Cl5A C15A 1.731(18)
Cl5A C1 1.73(3)
Cl3A C14A 1.722(12)
Cl1A C14A 1.774(11)
Cl6A C15A 1.812(19)
Cl6A C1 1.58(2)
Cl4A C15A 1.680(19)
Cl4A C1 1.89(2)
Cl2A C14A 1.736(13)
O2A C8A 1.287(10)
O1A C6A 1.244(10)
O1B C6B 1.253(11)
O2B C8B 1.255(10)
N2B H2B 0.8800
N2B C6B 1.392(11)
N2B C5B 1.380(10)
N3A C7A 1.454(10)
N3A C13A 1.503(11)
N2A H2A 0.8800
N2A C6A 1.383(10)
N2A C5A 1.371(9)
N3B C7B 1.452(10)
N3B C13B 1.504(11)
N1B H1B 0.8800
N1B C5B 1.337(12)
N1B C1B 1.373(10)
N1A H1A 0.8800
N1A C5A 1.347(11)
N1A C1A 1.350(10)
C8A C7A 1.376(12)
C8A C9A 1.479(10)
C6A C7A 1.438(11)
C6B C7B 1.444(11)
C5A C4A 1.386(11)
C4A H4A 0.9500
C4A C3A 1.389(11)
C4B H4B 0.9500
C4B C5B 1.384(12)
C4B C3B 1.385(12)
C2B H2BA 0.9500
C2B C3B 1.393(14)
C2B C1B 1.362(12)
C8B C9B 1.501(11)
C8B C7B 1.384(12)
C10B C11B 1.415(11)
C10B C9B 1.357(12)
C10A C9A 1.392(11)
C10A C11A 1.411(11)
C11B H11B 0.9500
C11B C12B 1.358(13)
C11A H11A 0.9500
C11A C12A 1.355(13)
C3A H3A 0.9500
C3A C2A 1.369(14)
C3B H3B 0.9500
C1B H1BA 0.9500
C14B H14B 1.0000
C12B H12B 0.9500
C1A H1AA 0.9500
C1A C2A 1.379(12)
C2A H2AA 0.9500
C12A H12A 0.9500
C13A H13D 0.9800
C13A H13E 0.9800
C13A H13F 0.9800
C13B H13A 0.9800
C13B H13B 0.9800
C13B H13C 0.9800
C14A H14A 1.0000
C15B H15B 1.0000
C15A H15A 1.0000
C1 H1 1.0000

loop_
_geom_hbond_atom_site_label_D
_geom_hbond_atom_site_label_H
_geom_hbond_atom_site_label_A
_geom_hbond_distance_DH
_geom_hbond_distance_HA
_geom_hbond_distance_DA
_geom_hbond_angle_DHA
_geom_hbond_site_symmetry_A
_geom_hbond_publ_flag
N2B H2B O2B 0.88 1.84 2.584(9) 140.6 . yes
N2A H2A O2A 0.88 1.88 2.591(9) 136.6 . yes
N1B H1B O1A 0.88 2.15 2.830(10) 133.5 1_455 yes
N1B H1B O1B 0.88 1.96 2.634(8) 132.5 . yes
N1A H1A O1A 0.88 1.98 2.645(8) 131.2 . yes
N1A H1A O1B 0.88 2.12 2.797(10) 133.5 1_655 yes
C14B H14B O2B 1.00 2.07 2.963(11) 146.8 . yes
C14A H14A O2A 1.00 2.12 2.962(12) 140.7 3_746 yes

loop_
_geom_torsion_atom_site_label_1
_geom_torsion_atom_site_label_2
_geom_torsion_atom_site_label_3
_geom_torsion_atom_site_label_4
_geom_torsion
S1B N3B C7B C6B -143.7(6)
S1B N3B C7B C8B 42.9(10)
S1B C10B C11B C12B -175.5(7)
S1B C10B C9B S2B 175.5(5)
S1B C10B C9B C8B -4.4(12)
S1A N3A C7A C8A -40.5(10)
S1A N3A C7A C6A 146.4(6)
S1A C10A C9A S2A -175.1(5)
S1A C10A C9A C8A 1.1(12)
S1A C10A C11A C12A 174.6(8)
O3B S1B N3B C7B 62.7(7)
O3B S1B N3B C13B -160.0(6)
O3B S1B C10B C11B 93.8(8)
O3B S1B C10B C9B -80.5(7)
O2A C8A C7A N3A -178.4(8)
O2A C8A C7A C6A -6.0(14)
O2A C8A C9A S2A 14.4(11)
O2A C8A C9A C10A -161.4(8)
O1A C6A C7A N3A -0.7(12)
O1A C6A C7A C8A -173.7(8)
O1B C6B C7B N3B 4.2(13)
O1B C6B C7B C8B 177.4(9)
O4A S1A N3A C7A 167.0(6)
O4A S1A N3A C13A 28.9(7)
O4A S1A C10A C9A -147.7(7)
O4A S1A C10A C11A 35.7(10)
O4B S1B N3B C7B -166.9(6)
O4B S1B N3B C13B -29.7(7)
O4B S1B C10B C11B -37.6(9)
O4B S1B C10B C9B 148.2(7)
O3A S1A N3A C7A -62.7(7)
O3A S1A N3A C13A 159.2(6)
O3A S1A C10A C9A 81.8(7)
O3A S1A C10A C11A -94.8(9)
O2B C8B C9B S2B -15.6(11)
O2B C8B C9B C10B 164.3(9)
O2B C8B C7B N3B 176.5(8)
O2B C8B C7B C6B 3.8(14)
N2B C6B C7B N3B -174.0(7)
N2B C6B C7B C8B -0.7(13)
N3A S1A C10A C9A -32.3(7)
N3A S1A C10A C11A 151.1(9)
N2A C6A C7A N3A 176.7(7)
N2A C6A C7A C8A 3.7(12)
N2A C5A C4A C3A -178.2(8)
N3B S1B C10B C11B -152.6(8)
N3B S1B C10B C9B 33.1(8)
N1A C5A C4A C3A 2.0(12)
N1A C1A C2A C3A 1.7(14)
C6A N2A C5A N1A -8.4(13)
C6A N2A C5A C4A 171.8(8)
C6B N2B C5B N1B -0.2(14)
C6B N2B C5B C4B 179.4(8)
C7A C8A C9A S2A -166.9(7)
C7A C8A C9A C10A 17.3(13)
C5A N2A C6A O1A 12.2(13)
C5A N2A C6A C7A -165.3(8)
C5A N1A C1A C2A 0.2(13)
C5A C4A C3A C2A -0.1(14)
C4A C3A C2A C1A -1.7(14)
C10B S1B N3B C7B -51.2(6)
C10B S1B N3B C13B 86.1(7)
C10B C11B C12B S2B 1.4(10)
C10A S1A N3A C7A 51.1(7)
C10A S1A N3A C13A -87.0(7)
C10A C11A C12A S2A 0.9(11)
C9A S2A C12A C11A 0.3(8)
C9A C8A C7A N3A 3.1(12)
C9A C8A C7A C6A 175.5(8)
C9A C10A C11A C12A -2.0(12)
C11B C10B C9B S2B 0.4(10)
C11B C10B C9B C8B -179.5(8)
C11A C10A C9A S2A 2.2(10)
C11A C10A C9A C8A 178.4(8)
C9B S2B C12B C11B -1.0(7)
C9B C8B C7B N3B -6.9(12)
C9B C8B C7B C6B -179.6(8)
C9B C10B C11B C12B -1.1(11)
C5B N2B C6B O1B -4.8(14)
C5B N2B C6B C7B 173.4(8)
C5B N1B C1B C2B -1.8(13)
C5B C4B C3B C2B 0.2(13)
C7B C8B C9B S2B 167.5(7)
C7B C8B C9B C10B -12.7(13)
C3B C4B C5B N2B 177.6(8)
C3B C4B C5B N1B -2.8(13)
C3B C2B C1B N1B -0.9(14)
C1B N1B C5B N2B -176.7(8)
C1B N1B C5B C4B 3.7(13)
C1B C2B C3B C4B 1.7(14)
C12B S2B C9B C8B -179.8(7)
C12B S2B C9B C10B 0.4(7)
C1A N1A C5A N2A 178.1(8)
C1A N1A C5A C4A -2.1(13)
C12A S2A C9A C8A -177.8(8)
C12A S2A C9A C10A -1.4(7)
C13A N3A C7A C8A 98.7(9)
C13A N3A C7A C6A -74.4(9)
C13B N3B C7B C6B 78.2(9)
C13B N3B C7B C8B -95.2(10)
